data_2215511
loop_
_publ_author_name
'Kang, Si-Shun'
'Wang, Hai-Ying'
'Li, Hai-Lin'
'Zeng, Hai-Su'
'Wang, Hai-Bo'

_publ_section_title
;
 2-<i>tert</i>-Butyl 4-ethyl
 3,5-dimethyl-1<i>H</i>-pyrrole-2,4-dicarboxylate
;
_journal_coeditor_code HB2539
_journal_issue 10
_journal_name_full 'Acta Crystallographica Section E'
_journal_page_first o4186
_journal_page_last o4186
_journal_paper_doi 10.1107/S1600536807047186
_journal_volume 63
_journal_year 2007
_chemical_formula_iupac 'C14 H21 N O4'
_chemical_formula_moiety 'C14 H21 N O4'
_chemical_formula_sum 'C14 H21 N O4'
_chemical_formula_weight 267.32
_chemical_name_systematic
;
2-tert-Butyl 4-ethyl 3,5-dimethyl-1H-pyrrole-2,4-dicarboxylate
;
_space_group_IT_number 12
_symmetry_cell_setting monoclinic
_symmetry_space_group_name_Hall '-C 2y'
_symmetry_space_group_name_H-M 'C 1 2/m 1'
_atom_sites_solution_hydrogens geom
_atom_sites_solution_primary direct
_atom_sites_solution_secondary difmap
_audit_creation_method SHELXL97
_cell_angle_alpha 90.00
_cell_angle_beta 116.46(3)
_cell_angle_gamma 90.00
_cell_formula_units_Z 4
_cell_length_a 18.570(4)
_cell_length_b 7.1420(14)
_cell_length_c 12.431(3)
_cell_measurement_reflns_used 25
_cell_measurement_temperature 293(2)
_cell_measurement_theta_max 13
_cell_measurement_theta_min 9
_cell_volume 1476.0(7)
_computing_cell_refinement 'CAD-4 Software (Enraf--Nonius, 1989)'
_computing_data_collection 'CAD-4 Software (Enraf--Nonius, 1989)'
_computing_data_reduction 'XCAD4 (Harms & Wocadlo, 1995)'
_computing_molecular_graphics 'SHELXTL (Siemens, 1996)'
_computing_publication_material 'SHELXL97 (Sheldrick, 1997)'
_computing_structure_refinement 'SHELXL97 (Sheldrick, 1997)'
_computing_structure_solution 'SHELXS97 (Sheldrick, 1997)'
_diffrn_ambient_temperature 293(2)
_diffrn_measured_fraction_theta_full 1.000
_diffrn_measured_fraction_theta_max 1.000
_diffrn_measurement_device_type 'Enraf--Nonius CAD-4'
_diffrn_measurement_method \w/2\q
_diffrn_radiation_monochromator graphite
_diffrn_radiation_source 'fine-focus sealed tube'
_diffrn_radiation_type MoK\a
_diffrn_radiation_wavelength 0.71073
_diffrn_reflns_av_R_equivalents 0.0000
_diffrn_reflns_av_sigmaI/netI 0.0501
_diffrn_reflns_limit_h_max 20
_diffrn_reflns_limit_h_min -22
_diffrn_reflns_limit_k_max 8
_diffrn_reflns_limit_k_min 0
_diffrn_reflns_limit_l_max 15
_diffrn_reflns_limit_l_min 0
_diffrn_reflns_number 1578
_diffrn_reflns_theta_full 25.97
_diffrn_reflns_theta_max 25.97
_diffrn_reflns_theta_min 1.83
_diffrn_standards_decay_% 0
_diffrn_standards_interval_count 200
_diffrn_standards_interval_time 2h
_diffrn_standards_number 3
_exptl_absorpt_coefficient_mu 0.088
_exptl_absorpt_correction_T_max 0.991
_exptl_absorpt_correction_T_min 0.966
_exptl_absorpt_correction_type psi-scan
_exptl_absorpt_process_details '(North <i>et al.</i>,  1968)'
_exptl_crystal_colour white
_exptl_crystal_density_diffrn 1.203
_exptl_crystal_density_method 'not measured'
_exptl_crystal_description block
_exptl_crystal_F_000 576
_exptl_crystal_size_max 0.40
_exptl_crystal_size_mid 0.10
_exptl_crystal_size_min 0.10
_refine_diff_density_max 0.300
_refine_diff_density_min -0.262
_refine_ls_extinction_method none
_refine_ls_goodness_of_fit_ref 1.105
_refine_ls_hydrogen_treatment constr
_refine_ls_matrix_type full
_refine_ls_number_parameters 113
_refine_ls_number_reflns 1578
_refine_ls_number_restraints 0
_refine_ls_restrained_S_all 1.105
_refine_ls_R_factor_all 0.1225
_refine_ls_R_factor_gt 0.0753
_refine_ls_shift/su_max 0.029
_refine_ls_shift/su_mean 0.007
_refine_ls_structure_factor_coef Fsqd
_refine_ls_weighting_details 'calc w = 1/[\s^2^(Fo^2^)+(0.05P)^2^+2P] where P=(Fo^2^+2Fc^2^)/3'
_refine_ls_weighting_scheme calc
_refine_ls_wR_factor_gt 0.1574
_refine_ls_wR_factor_ref 0.1766
_reflns_number_gt 920
_reflns_number_total 1578
_reflns_threshold_expression I>2\s(I)
_cod_data_source_file hb2539.cif
_cod_data_source_block I
_cod_original_cell_volume 1476.0(5)
_cod_original_sg_symbol_Hall '-C 2y '
_cod_original_sg_symbol_H-M 'C 2/m'
_cod_database_code 2215511
_cod_database_fobs_code 2215511

loop_
_symmetry_equiv_pos_as_xyz
'x, y, z'
'-x, y, -z'
'x+1/2, y+1/2, z'
'-x+1/2, y+1/2, -z'
'-x, -y, -z'
'x, -y, z'
'-x+1/2, -y+1/2, -z'
'x+1/2, -y+1/2, z'

loop_
_atom_site_type_symbol
_atom_site_label
_atom_site_fract_x
_atom_site_fract_y
_atom_site_fract_z
_atom_site_U_iso_or_equiv
_atom_site_adp_type
_atom_site_calc_flag
_atom_site_refinement_flags
_atom_site_occupancy
N N1 0.1275(2) 0.0000 0.0227(3) 0.0429(9) Uani d S 1
H H1 0.0763 0.0000 -0.0214 0.051 Uiso calc SR 1
O O1 0.32742(17) 0.0000 -0.0354(3) 0.0565(9) Uani d S 1
O O2 0.39992(18) 0.0000 0.1619(3) 0.0745(12) Uani d S 1
O O3 0.04155(18) 0.0000 0.1558(3) 0.0615(10) Uani d S 1
O O4 0.15571(17) 0.0000 0.3287(2) 0.0527(9) Uani d S 1
C C1 0.3784(3) 0.0000 -0.1789(4) 0.0621(14) Uani d S 1
H H1A 0.4260 0.0000 -0.1911 0.093 Uiso d SR 1
H H1B 0.3471 -0.1098 -0.2152 0.093 Uiso d R 1
C C2 0.4002(2) 0.0000 -0.0504(4) 0.0473(11) Uani d S 1
H H2A 0.4323 -0.1087 -0.0142 0.057 Uiso d R 1
C C3 0.3360(3) 0.0000 0.0753(4) 0.0480(11) Uani d S 1
C C4 0.2571(2) 0.0000 0.0810(4) 0.0449(11) Uani d S 1
C C5 0.2468(2) 0.0000 0.1835(4) 0.0487(11) Uani d S 1
C C6 0.1645(2) 0.0000 0.1481(4) 0.0430(10) Uani d S 1
C C7 0.1821(2) 0.0000 -0.0197(4) 0.0420(10) Uani d S 1
C C8 0.1544(3) 0.0000 -0.1516(4) 0.0532(12) Uani d S 1
H H8A 0.0969 0.0000 -0.1966 0.080 Uiso d SR 1
H H8B 0.1760 0.1098 -0.1712 0.080 Uiso d R 1
C C9 0.3123(3) 0.0000 0.3113(4) 0.0628(14) Uani d S 1
H H9A 0.3645 0.0000 0.3130 0.094 Uiso d SR 1
H H9B 0.3066 0.1098 0.3514 0.094 Uiso d R 1
C C10 0.1142(3) 0.0000 0.2074(4) 0.0475(12) Uani d S 1
C C12 0.0679(2) 0.1808(6) 0.3897(3) 0.0838(13) Uani d . 1
H H12A 0.1018 0.2865 0.3976 0.126 Uiso calc R 1
H H12B 0.0483 0.1882 0.4492 0.126 Uiso calc R 1
H H12C 0.0232 0.1809 0.3110 0.126 Uiso calc R 1
C C13 0.1879(3) 0.0000 0.5340(4) 0.0783(18) Uani d S 1
H H13A 0.2211 -0.1066 0.5408 0.117 Uiso d R 1
H H13C 0.1698 0.0000 0.5952 0.117 Uiso d SR 1
C C11 0.1162(3) 0.0000 0.4075(4) 0.0581(13) Uani d S 1

loop_
_atom_site_aniso_label
_atom_site_aniso_U_11
_atom_site_aniso_U_22
_atom_site_aniso_U_33
_atom_site_aniso_U_12
_atom_site_aniso_U_13
_atom_site_aniso_U_23
N1 0.0415(18) 0.042(2) 0.0424(19) 0.000 0.0165(16) 0.000
O1 0.0466(17) 0.060(2) 0.065(2) 0.000 0.0271(16) 0.000
O2 0.0435(18) 0.110(3) 0.058(2) 0.000 0.0110(16) 0.000
O3 0.0490(18) 0.079(3) 0.0529(18) 0.000 0.0199(15) 0.000
O4 0.0554(18) 0.062(2) 0.0473(17) 0.000 0.0288(15) 0.000
C1 0.075(3) 0.044(3) 0.075(3) 0.000 0.041(3) 0.000
C2 0.052(2) 0.034(3) 0.063(3) 0.000 0.032(2) 0.000
C3 0.049(3) 0.038(3) 0.057(3) 0.000 0.023(2) 0.000
C4 0.047(2) 0.037(3) 0.052(3) 0.000 0.023(2) 0.000
C5 0.044(2) 0.046(3) 0.053(3) 0.000 0.018(2) 0.000
C6 0.045(2) 0.028(3) 0.049(2) 0.000 0.015(2) 0.000
C7 0.046(2) 0.032(3) 0.044(2) 0.000 0.017(2) 0.000
C8 0.056(3) 0.050(3) 0.055(3) 0.000 0.025(2) 0.000
C9 0.062(3) 0.064(4) 0.051(3) 0.000 0.016(2) 0.000
C10 0.045(2) 0.054(3) 0.039(2) 0.000 0.014(2) 0.000
C12 0.085(3) 0.087(3) 0.083(3) 0.008(3) 0.041(2) -0.006(3)
C13 0.085(4) 0.098(5) 0.050(3) 0.000 0.028(3) 0.000
C11 0.059(3) 0.057(4) 0.056(3) 0.000 0.024(2) 0.000

loop_
_atom_type_symbol
_atom_type_description
_atom_type_scat_dispersion_real
_atom_type_scat_dispersion_imag
_atom_type_scat_source
C C 0.0033 0.0016 'International Tables Vol C Tables 4.2.6.8 and 6.1.1.4'
H H 0.0000 0.0000 'International Tables Vol C Tables 4.2.6.8 and 6.1.1.4'
N N 0.0061 0.0033 'International Tables Vol C Tables 4.2.6.8 and 6.1.1.4'
O O 0.0106 0.0060 'International Tables Vol C Tables 4.2.6.8 and 6.1.1.4'

loop_
_geom_angle_atom_site_label_1
_geom_angle_atom_site_label_2
_geom_angle_atom_site_label_3
_geom_angle_site_symmetry_1
_geom_angle_site_symmetry_3
_geom_angle
C7 N1 C6 . . 111.0(3)
C7 N1 H1 . . 124.5
C6 N1 H1 . . 124.5
C3 O1 C2 . . 116.8(3)
C10 O4 C11 . . 122.7(3)
C2 C1 H1A . . 110.2
C2 C1 H1B . . 109.1
H1A C1 H1B . . 109.5
O1 C2 C1 . . 108.8(4)
O1 C2 H2A . . 111.2
C1 C2 H2A . . 108.8
O2 C3 O1 . . 123.5(4)
O2 C3 C4 . . 123.8(4)
O1 C3 C4 . . 112.6(4)
C5 C4 C7 . . 109.7(4)
C5 C4 C3 . . 126.0(4)
C7 C4 C3 . . 124.2(4)
C4 C5 C6 . . 107.1(4)
C4 C5 C9 . . 126.7(4)
C6 C5 C9 . . 126.2(4)
N1 C6 C5 . . 106.2(4)
N1 C6 C10 . . 117.9(4)
C5 C6 C10 . . 135.9(4)
N1 C7 C4 . . 105.9(3)
N1 C7 C8 . . 119.1(4)
C4 C7 C8 . . 135.0(4)
C7 C8 H8A . . 113.1
C7 C8 H8B . . 107.7
H8A C8 H8B . . 109.5
C5 C9 H9A . . 110.8
C5 C9 H9B . . 108.8
H9A C9 H9B . . 109.5
O3 C10 O4 . . 122.6(4)
O3 C10 C6 . . 124.0(4)
O4 C10 C6 . . 113.4(4)
C11 C12 H12A . . 109.5
C11 C12 H12B . . 109.5
H12A C12 H12B . . 109.5
C11 C12 H12C . . 109.5
H12A C12 H12C . . 109.5
H12B C12 H12C . . 109.5
C11 C13 H13A . . 108.6
C11 C13 H13C . . 111.1
H13A C13 H13C . . 111.7
O4 C11 C12 . 6 109.8(3)
O4 C11 C12 . . 109.8(3)
C12 C11 C12 6 . 115.0(4)
O4 C11 C13 . . 102.7(4)
C12 C11 C13 6 . 109.4(3)
C12 C11 C13 . . 109.4(3)

loop_
_geom_bond_atom_site_label_1
_geom_bond_atom_site_label_2
_geom_bond_site_symmetry_2
_geom_bond_distance
N1 C7 . 1.335(5)
N1 C6 . 1.395(5)
N1 H1 . 0.8600
O1 C3 . 1.312(5)
O1 C2 . 1.444(5)
O2 C3 . 1.195(5)
O3 C10 . 1.208(5)
O4 C10 . 1.353(5)
O4 C11 . 1.463(5)
C1 C2 . 1.464(6)
C1 H1A . 0.9600
C1 H1B . 0.9601
C2 H2A . 0.9600
C3 C4 . 1.500(6)
C4 C5 . 1.370(6)
C4 C7 . 1.397(5)
C5 C6 . 1.389(6)
C5 C9 . 1.511(6)
C6 C10 . 1.425(6)
C7 C8 . 1.483(5)
C8 H8A . 0.9601
C8 H8B . 0.9600
C9 H9A . 0.9600
C9 H9B . 0.9600
C12 C11 . 1.531(5)
C12 H12A . 0.9600
C12 H12B . 0.9600
C12 H12C . 0.9600
C13 C11 . 1.542(6)
C13 H13A . 0.9601
C13 H13C . 0.9589
C11 C12 6 1.531(5)

loop_
_geom_hbond_atom_site_label_D
_geom_hbond_atom_site_label_H
_geom_hbond_atom_site_label_A
_geom_hbond_site_symmetry_A
_geom_hbond_distance_DH
_geom_hbond_distance_HA
_geom_hbond_distance_DA
_geom_hbond_angle_DHA
N1 H1 O3 2_555 0.86 2.08 2.928(5) 169
C9 H9A O2 . 0.96 2.25 2.965(7) 131

loop_
_geom_torsion_atom_site_label_1
_geom_torsion_atom_site_label_2
_geom_torsion_atom_site_label_3
_geom_torsion_atom_site_label_4
_geom_torsion_site_symmetry_4
_geom_torsion
C3 O1 C2 C1 . 180.0
C2 O1 C3 O2 . 0.0
C2 O1 C3 C4 . 180.0
O2 C3 C4 C5 . 0.0
O1 C3 C4 C5 . 180.0
O2 C3 C4 C7 . 180.0
O1 C3 C4 C7 . 0.0
C7 C4 C5 C6 . 0.0
C3 C4 C5 C6 . 180.0
C7 C4 C5 C9 . 180.0
C3 C4 C5 C9 . 0.0
C7 N1 C6 C5 . 0.0
C7 N1 C6 C10 . 180.0
C4 C5 C6 N1 . 0.0
C9 C5 C6 N1 . 180.0
C4 C5 C6 C10 . 180.0
C9 C5 C6 C10 . 0.0
C6 N1 C7 C4 . 0.0
C6 N1 C7 C8 . 180.0
C5 C4 C7 N1 . 0.0
C3 C4 C7 N1 . 180.0
C5 C4 C7 C8 . 180.0
C3 C4 C7 C8 . 0.0
C11 O4 C10 O3 . 0.0
C11 O4 C10 C6 . 180.0
N1 C6 C10 O3 . 0.0
C5 C6 C10 O3 . 180.0
N1 C6 C10 O4 . 180.0
C5 C6 C10 O4 . 0.0
C10 O4 C11 C12 6 63.7(3)
C10 O4 C11 C12 . -63.7(3)
C10 O4 C11 C13 . 180.0
